data_2228162
loop_
_publ_author_name
'Dillner, Adam J.'
'Lilly, Cassandra P.'
'Knaust, Jacqueline M.'

_publ_section_title
;
 Poly[[tris(\m~2~-4,4'-bipyridine
 <i>N</i>,<i>N</i>'-dioxide)hexanitratodigadolinium(III)]
 dichloromethane disolvate]
;
_journal_coeditor_code ZL2303
_journal_issue 9
_journal_name_full 'Acta Crystallographica Section E'
_journal_page_first m1158
_journal_page_last m1159
_journal_paper_doi 10.1107/S1600536810033258
_journal_volume 66
_journal_year 2010
_chemical_formula_iupac '[Gd2 (N O3)6 (C10 H8 N2 O2)3], 2C H2 Cl2'
_chemical_formula_moiety 'C30 H24 N12 O24 Gd2, 2C H2 Cl2'
_chemical_formula_sum 'C32 H28 Cl4 Gd2 N12 O24'
_chemical_formula_weight 1420.96
_chemical_name_systematic
;
Poly[[tris(\m~2~-4,4'-bipyridine
<i>N</i>,<i>N</i>'-dioxide)hexanitratodigadolinium(III)] dichloromethane
disolvate]
;
_space_group_IT_number 2
_symmetry_cell_setting triclinic
_symmetry_space_group_name_Hall '-P 1'
_symmetry_space_group_name_H-M 'P -1'
_atom_sites_solution_hydrogens geom
_atom_sites_solution_primary direct
_atom_sites_solution_secondary difmap
_audit_creation_method SHELXL-97
_cell_angle_alpha 86.0590(10)
_cell_angle_beta 80.1340(10)
_cell_angle_gamma 78.2550(10)
_cell_formula_units_Z 1
_cell_length_a 7.9917(5)
_cell_length_b 11.5668(7)
_cell_length_c 13.0347(8)
_cell_measurement_reflns_used 9995
_cell_measurement_temperature 100(2)
_cell_measurement_theta_max 31.4155
_cell_measurement_theta_min 2.3707
_cell_volume 1161.52(12)
_computing_cell_refinement 'SAINT (Bruker, 2009)'
_computing_data_collection 'APEX2 (Bruker, 2009)'
_computing_data_reduction 'SAINT (Bruker, 2009)'
_computing_molecular_graphics 'X-SEED (Barbour, 2001)'
_computing_publication_material 'X-SEED (Barbour, 2001)'
_computing_structure_refinement 'SHELXL97 (Sheldrick, 2008)'
_computing_structure_solution 'SHELXS97 (Sheldrick, 2008)'
_diffrn_ambient_temperature 100(2)
_diffrn_measured_fraction_theta_full 0.999
_diffrn_measured_fraction_theta_max 0.901
_diffrn_measurement_device_type 'Bruker SMART APEX CCD'
_diffrn_measurement_method '\w scans'
_diffrn_radiation_monochromator graphite
_diffrn_radiation_source 'fine-focus sealed tube'
_diffrn_radiation_type MoK\a
_diffrn_radiation_wavelength 0.71073
_diffrn_reflns_av_R_equivalents 0.0190
_diffrn_reflns_av_sigmaI/netI 0.0252
_diffrn_reflns_limit_h_max 11
_diffrn_reflns_limit_h_min -11
_diffrn_reflns_limit_k_max 16
_diffrn_reflns_limit_k_min -16
_diffrn_reflns_limit_l_max 19
_diffrn_reflns_limit_l_min -19
_diffrn_reflns_number 13791
_diffrn_reflns_theta_full 25.00
_diffrn_reflns_theta_max 31.54
_diffrn_reflns_theta_min 1.59
_exptl_absorpt_coefficient_mu 3.161
_exptl_absorpt_correction_T_max 0.7463
_exptl_absorpt_correction_T_min 0.5292
_exptl_absorpt_correction_type multi-scan
_exptl_absorpt_process_details '(SADABS; Bruker, 2009)'
_exptl_crystal_colour Yellow
_exptl_crystal_density_diffrn 2.031
_exptl_crystal_density_method 'not measured'
_exptl_crystal_description Plate
_exptl_crystal_F_000 692
_exptl_crystal_size_max 0.51
_exptl_crystal_size_mid 0.48
_exptl_crystal_size_min 0.25
_refine_diff_density_max 1.335
_refine_diff_density_min -1.263
_refine_ls_extinction_method none
_refine_ls_goodness_of_fit_ref 1.056
_refine_ls_hydrogen_treatment constr
_refine_ls_matrix_type full
_refine_ls_number_parameters 334
_refine_ls_number_reflns 6990
_refine_ls_number_restraints 0
_refine_ls_restrained_S_all 1.056
_refine_ls_R_factor_all 0.0204
_refine_ls_R_factor_gt 0.0196
_refine_ls_shift/su_max 0.003
_refine_ls_shift/su_mean 0.000
_refine_ls_structure_factor_coef Fsqd
_refine_ls_weighting_details 'calc w=1/[\s^2^(Fo^2^)+(0.0269P)^2^+0.7108P] where P=(Fo^2^+2Fc^2^)/3'
_refine_ls_weighting_scheme calc
_refine_ls_wR_factor_gt 0.0504
_refine_ls_wR_factor_ref 0.0509
_reflns_number_gt 6776
_reflns_number_total 6990
_reflns_threshold_expression I>2sigma(I)
_cod_data_source_file zl2303.cif
_cod_data_source_block I
_cod_database_code 2228162
_cod_database_fobs_code 2228162

loop_
_symmetry_equiv_pos_as_xyz
'x, y, z'
'-x, -y, -z'

loop_
_atom_site_type_symbol
_atom_site_label
_atom_site_fract_x
_atom_site_fract_y
_atom_site_fract_z
_atom_site_U_iso_or_equiv
_atom_site_adp_type
_atom_site_calc_flag
_atom_site_refinement_flags
_atom_site_occupancy
_atom_site_disorder_assembly
_atom_site_disorder_group
Gd Gd1 0.777386(9) 0.833312(7) 0.717678(6) 0.01052(3) Uani d . 1 . .
O O1 1.02444(16) 0.82720(11) 0.59321(10) 0.0154(2) Uani d . 1 . .
O O2 0.95666(17) 0.87415(12) 0.83066(9) 0.0156(2) Uani d . 1 . .
O O3 0.62864(17) 0.87372(12) 0.57713(9) 0.0165(2) Uani d . 1 . .
O O4 0.80192(19) 0.63739(12) 0.64108(12) 0.0228(3) Uani d . 1 . .
O O5 0.95223(19) 0.63785(12) 0.76314(11) 0.0215(3) Uani d . 1 . .
O O6 0.9729(2) 0.47510(14) 0.68376(16) 0.0329(4) Uani d . 1 . .
O O7 0.48223(18) 0.79088(13) 0.77573(10) 0.0200(3) Uani d . 1 . .
O O8 0.64333(17) 0.77345(13) 0.89476(11) 0.0200(3) Uani d . 1 . .
O O9 0.37413(18) 0.75493(13) 0.93691(11) 0.0224(3) Uani d . 1 . .
O O10 0.80809(18) 1.04012(12) 0.66218(10) 0.0186(3) Uani d . 1 . .
O O11 0.59902(18) 1.01912(12) 0.78729(11) 0.0191(3) Uani d . 1 . .
O O12 0.6429(3) 1.19502(15) 0.73675(17) 0.0438(5) Uani d . 1 . .
N N1 1.15539(19) 0.73739(13) 0.56764(11) 0.0133(3) Uani d . 1 . .
N N2 0.91991(19) 0.86889(13) 0.93448(11) 0.0126(3) Uani d . 1 . .
N N3 0.69504(19) 0.86834(13) 0.47630(11) 0.0132(3) Uani d . 1 . .
N N4 0.9111(2) 0.57955(14) 0.69595(14) 0.0191(3) Uani d . 1 . .
N N5 0.49582(19) 0.77173(13) 0.87144(12) 0.0149(3) Uani d . 1 . .
N N6 0.6826(2) 1.08859(15) 0.72846(13) 0.0201(3) Uani d . 1 . .
C C1 1.1729(3) 0.68680(17) 0.47533(15) 0.0200(4) Uani d . 1 . .
H H1 1.0924 0.7154 0.4293 0.024 Uiso calc R 1 . .
C C2 1.3074(3) 0.59355(18) 0.44774(15) 0.0204(4) Uani d . 1 . .
H H2 1.3185 0.5581 0.3827 0.024 Uiso calc R 1 . .
C C3 1.4277(2) 0.55043(15) 0.51390(13) 0.0129(3) Uani d . 1 . .
C C4 1.4065(2) 0.60763(17) 0.60766(14) 0.0177(3) Uani d . 1 . .
H H4 1.4869 0.5823 0.6544 0.021 Uiso calc R 1 . .
C C5 1.2700(2) 0.70055(17) 0.63297(14) 0.0179(3) Uani d . 1 . .
H H5 1.2569 0.7387 0.6969 0.021 Uiso calc R 1 . .
C C6 0.9834(2) 0.76999(16) 0.98742(14) 0.0154(3) Uani d . 1 . .
H H6 1.0519 0.7040 0.9506 0.018 Uiso calc R 1 . .
C C7 0.9492(2) 0.76424(15) 1.09522(14) 0.0153(3) Uani d . 1 . .
H H7 0.9932 0.6941 1.1322 0.018 Uiso calc R 1 . .
C C8 0.8502(2) 0.86129(15) 1.14956(13) 0.0126(3) Uani d . 1 . .
C C9 0.7879(2) 0.96209(15) 1.09168(13) 0.0147(3) Uani d . 1 . .
H H9 0.7208 1.0298 1.1266 0.018 Uiso calc R 1 . .
C C10 0.8227(2) 0.96446(15) 0.98455(13) 0.0149(3) Uani d . 1 . .
H H10 0.7785 1.0331 0.9458 0.018 Uiso calc R 1 . .
C C11 0.7464(2) 0.96300(15) 0.42487(14) 0.0158(3) Uani d . 1 . .
H H11 0.7456 1.0312 0.4617 0.019 Uiso calc R 1 . .
C C12 0.8003(2) 0.96117(16) 0.31859(13) 0.0158(3) Uani d . 1 . .
H H12 0.8341 1.0289 0.2822 0.019 Uiso calc R 1 . .
C C13 0.8053(2) 0.86070(15) 0.26447(13) 0.0125(3) Uani d . 1 . .
C C14 0.7610(3) 0.76171(16) 0.32125(14) 0.0182(3) Uani d . 1 . .
H H14 0.7694 0.6903 0.2871 0.022 Uiso calc R 1 . .
C C15 0.7051(3) 0.76792(17) 0.42680(14) 0.0192(3) Uani d . 1 . .
H H15 0.6733 0.7008 0.4653 0.023 Uiso calc R 1 . .
C C16 0.5603(3) 0.60138(19) 1.10231(18) 0.0274(4) Uani d . 1 . .
H H16A 0.5816 0.6058 1.0252 0.033 Uiso calc R 1 . .
H H16B 0.5414 0.6826 1.1273 0.033 Uiso calc R 1 . .
Cl Cl1 0.74334(7) 0.51440(4) 1.14775(4) 0.02581(10) Uani d . 1 . .
Cl Cl2 0.37217(7) 0.54128(6) 1.14632(5) 0.03300(12) Uani d . 1 . .

loop_
_atom_site_aniso_label
_atom_site_aniso_U_11
_atom_site_aniso_U_22
_atom_site_aniso_U_33
_atom_site_aniso_U_12
_atom_site_aniso_U_13
_atom_site_aniso_U_23
Gd1 0.01086(4) 0.01200(4) 0.00842(4) -0.00199(3) -0.00084(3) -0.00099(3)
O1 0.0135(6) 0.0135(5) 0.0165(6) 0.0004(4) 0.0023(4) -0.0032(4)
O2 0.0171(6) 0.0228(6) 0.0077(5) -0.0069(5) -0.0002(4) -0.0010(4)
O3 0.0157(6) 0.0253(6) 0.0072(5) -0.0025(5) -0.0004(4) -0.0001(4)
O4 0.0244(7) 0.0162(6) 0.0299(8) -0.0021(5) -0.0116(6) -0.0034(5)
O5 0.0256(7) 0.0168(6) 0.0221(7) -0.0001(5) -0.0081(5) -0.0025(5)
O6 0.0301(8) 0.0153(7) 0.0541(11) 0.0024(6) -0.0136(8) -0.0090(7)
O7 0.0187(6) 0.0300(7) 0.0136(6) -0.0096(5) -0.0040(5) 0.0010(5)
O8 0.0145(6) 0.0303(7) 0.0169(6) -0.0085(5) -0.0045(5) 0.0055(5)
O9 0.0146(6) 0.0271(7) 0.0223(7) -0.0042(5) 0.0027(5) 0.0063(5)
O10 0.0202(6) 0.0169(6) 0.0166(6) -0.0025(5) 0.0012(5) -0.0002(5)
O11 0.0180(6) 0.0176(6) 0.0190(6) -0.0021(5) 0.0025(5) -0.0009(5)
O12 0.0555(12) 0.0136(7) 0.0512(12) -0.0006(7) 0.0156(9) -0.0018(7)
N1 0.0120(6) 0.0130(6) 0.0139(6) -0.0021(5) 0.0007(5) -0.0016(5)
N2 0.0129(6) 0.0171(7) 0.0090(6) -0.0055(5) -0.0011(5) -0.0020(5)
N3 0.0130(6) 0.0172(7) 0.0094(6) -0.0027(5) -0.0020(5) 0.0000(5)
N4 0.0162(7) 0.0153(7) 0.0253(8) -0.0028(6) -0.0022(6) -0.0017(6)
N5 0.0131(6) 0.0137(6) 0.0175(7) -0.0027(5) -0.0018(5) 0.0012(5)
N6 0.0220(8) 0.0162(7) 0.0195(8) -0.0003(6) -0.0005(6) -0.0008(6)
C1 0.0214(9) 0.0221(9) 0.0145(8) 0.0037(7) -0.0051(7) -0.0047(7)
C2 0.0222(9) 0.0225(9) 0.0153(8) 0.0028(7) -0.0057(7) -0.0082(7)
C3 0.0124(7) 0.0140(7) 0.0124(7) -0.0043(6) 0.0002(6) -0.0025(6)
C4 0.0143(8) 0.0231(9) 0.0152(8) 0.0008(6) -0.0030(6) -0.0071(6)
C5 0.0151(8) 0.0233(9) 0.0154(8) -0.0016(6) -0.0025(6) -0.0085(6)
C6 0.0155(8) 0.0158(7) 0.0139(8) -0.0013(6) -0.0008(6) -0.0032(6)
C7 0.0167(8) 0.0142(7) 0.0141(8) -0.0004(6) -0.0024(6) -0.0009(6)
C8 0.0120(7) 0.0153(7) 0.0105(7) -0.0027(6) -0.0016(5) -0.0007(5)
C9 0.0157(8) 0.0148(7) 0.0121(7) -0.0007(6) -0.0007(6) -0.0016(6)
C10 0.0163(8) 0.0153(7) 0.0124(7) -0.0021(6) -0.0020(6) 0.0002(6)
C11 0.0205(8) 0.0136(7) 0.0138(8) -0.0039(6) -0.0028(6) -0.0014(6)
C12 0.0211(8) 0.0146(7) 0.0125(7) -0.0064(6) -0.0017(6) 0.0001(6)
C13 0.0118(7) 0.0146(7) 0.0105(7) -0.0013(5) -0.0017(5) 0.0000(5)
C14 0.0278(9) 0.0140(8) 0.0134(8) -0.0051(7) -0.0033(7) -0.0012(6)
C15 0.0295(10) 0.0168(8) 0.0133(8) -0.0095(7) -0.0039(7) 0.0015(6)
C16 0.0267(10) 0.0235(10) 0.0293(11) -0.0009(8) -0.0048(8) 0.0068(8)
Cl1 0.0292(2) 0.0199(2) 0.0288(2) -0.00077(18) -0.01067(19) -0.00114(17)
Cl2 0.0267(3) 0.0391(3) 0.0304(3) -0.0049(2) -0.0016(2) 0.0060(2)

loop_
_atom_type_symbol
_atom_type_description
_atom_type_scat_dispersion_real
_atom_type_scat_dispersion_imag
_atom_type_scat_source
C C 0.0033 0.0016 'International Tables Vol C Tables 4.2.6.8 and 6.1.1.4'
H H 0.0000 0.0000 'International Tables Vol C Tables 4.2.6.8 and 6.1.1.4'
N N 0.0061 0.0033 'International Tables Vol C Tables 4.2.6.8 and 6.1.1.4'
O O 0.0106 0.0060 'International Tables Vol C Tables 4.2.6.8 and 6.1.1.4'
Gd Gd -0.1653 3.9035 'International Tables Vol C Tables 4.2.6.8 and 6.1.1.4'
Cl Cl 0.1484 0.1585 'International Tables Vol C Tables 4.2.6.8 and 6.1.1.4'

loop_
_geom_angle_atom_site_label_1
_geom_angle_atom_site_label_2
_geom_angle_atom_site_label_3
_geom_angle_site_symmetry_1
_geom_angle_site_symmetry_3
_geom_angle
_geom_angle_publ_flag
O3 Gd1 O1 . . 85.06(5) ?
O3 Gd1 O2 . . 154.22(5) ?
O1 Gd1 O2 . . 83.54(5) ?
O3 Gd1 O11 . . 85.96(5) ?
O1 Gd1 O11 . . 122.79(4) ?
O2 Gd1 O11 . . 80.97(5) ?
O3 Gd1 O8 . . 123.47(4) ?
O1 Gd1 O8 . . 148.53(5) ?
O2 Gd1 O8 . . 74.82(4) ?
O11 Gd1 O8 . . 76.46(5) ?
O3 Gd1 O7 . . 72.31(4) ?
O1 Gd1 O7 . . 150.94(5) ?
O2 Gd1 O7 . . 124.33(4) ?
O11 Gd1 O7 . . 74.51(5) ?
O8 Gd1 O7 . . 51.32(4) ?
O3 Gd1 O5 . . 125.67(5) ?
O1 Gd1 O5 . . 79.17(5) ?
O2 Gd1 O5 . . 74.49(5) ?
O11 Gd1 O5 . . 144.96(5) ?
O8 Gd1 O5 . . 73.25(5) ?
O7 Gd1 O5 . . 99.15(5) ?
O3 Gd1 O4 . . 75.01(5) ?
O1 Gd1 O4 . . 78.88(5) ?
O2 Gd1 O4 . . 124.87(5) ?
O11 Gd1 O4 . . 150.14(5) ?
O8 Gd1 O4 . . 94.89(5) ?
O7 Gd1 O4 . . 77.84(5) ?
O5 Gd1 O4 . . 51.08(5) ?
O3 Gd1 O10 . . 76.63(5) ?
O1 Gd1 O10 . . 71.20(4) ?
O2 Gd1 O10 . . 77.83(5) ?
O11 Gd1 O10 . . 51.76(4) ?
O8 Gd1 O10 . . 124.27(5) ?
O7 Gd1 O10 . . 118.86(5) ?
O5 Gd1 O10 . . 141.26(5) ?
O4 Gd1 O10 . . 140.09(5) ?
O3 Gd1 N6 . . 80.79(5) ?
O1 Gd1 N6 . . 96.87(5) ?
O2 Gd1 N6 . . 77.73(5) ?
O11 Gd1 N6 . . 25.98(4) ?
O8 Gd1 N6 . . 100.45(5) ?
O7 Gd1 N6 . . 97.21(5) ?
O5 Gd1 N6 . . 152.20(5) ?
O4 Gd1 N6 . . 155.69(5) ?
O10 Gd1 N6 . . 25.79(4) ?
O3 Gd1 N5 . . 97.81(4) ?
O1 Gd1 N5 . . 164.46(4) ?
O2 Gd1 N5 . . 99.36(4) ?
O11 Gd1 N5 . . 72.72(4) ?
O8 Gd1 N5 . . 25.68(4) ?
O7 Gd1 N5 . . 25.68(4) ?
O5 Gd1 N5 . . 86.86(5) ?
O4 Gd1 N5 . . 87.08(5) ?
O10 Gd1 N5 . . 124.33(4) ?
N6 Gd1 N5 . . 98.67(5) ?
O3 Gd1 N4 . . 100.41(5) ?
O1 Gd1 N4 . . 77.11(5) ?
O2 Gd1 N4 . . 99.46(5) ?
O11 Gd1 N4 . . 159.79(5) ?
O8 Gd1 N4 . . 84.12(5) ?
O7 Gd1 N4 . . 89.07(5) ?
O5 Gd1 N4 . . 25.41(5) ?
O4 Gd1 N4 . . 25.69(5) ?
O10 Gd1 N4 . . 148.30(5) ?
N6 Gd1 N4 . . 173.67(5) ?
N5 Gd1 N4 . . 87.36(4) ?
N1 O1 Gd1 . . 129.39(10) ?
N2 O2 Gd1 . . 124.82(10) ?
N3 O3 Gd1 . . 127.48(10) ?
N4 O4 Gd1 . . 96.36(10) ?
N4 O5 Gd1 . . 96.75(11) ?
N5 O7 Gd1 . . 96.32(10) ?
N5 O8 Gd1 . . 96.29(10) ?
N6 O10 Gd1 . . 95.16(11) ?
N6 O11 Gd1 . . 96.67(10) ?
O1 N1 C5 . . 119.58(14) ?
O1 N1 C1 . . 119.26(15) ?
C5 N1 C1 . . 121.14(15) ?
O2 N2 C6 . . 119.65(14) ?
O2 N2 C10 . . 119.01(14) ?
C6 N2 C10 . . 121.33(15) ?
O3 N3 C11 . . 120.02(15) ?
O3 N3 C15 . . 118.90(15) ?
C11 N3 C15 . . 121.06(15) ?
O6 N4 O5 . . 122.12(18) ?
O6 N4 O4 . . 122.15(18) ?
O5 N4 O4 . . 115.72(15) ?
O6 N4 Gd1 . . 177.12(15) ?
O5 N4 Gd1 . . 57.84(9) ?
O4 N4 Gd1 . . 57.95(9) ?
O9 N5 O8 . . 122.12(16) ?
O9 N5 O7 . . 122.00(16) ?
O8 N5 O7 . . 115.87(15) ?
O9 N5 Gd1 . . 175.14(13) ?
O8 N5 Gd1 . . 58.03(9) ?
O7 N5 Gd1 . . 58.00(8) ?
O12 N6 O10 . . 122.46(18) ?
O12 N6 O11 . . 121.17(17) ?
O10 N6 O11 . . 116.37(15) ?
O12 N6 Gd1 . . 177.69(16) ?
O10 N6 Gd1 . . 59.06(9) ?
O11 N6 Gd1 . . 57.34(8) ?
N1 C1 C2 . . 120.02(17) ?
N1 C1 H1 . . 120.0 ?
C2 C1 H1 . . 120.0 ?
C1 C2 C3 . . 120.99(16) ?
C1 C2 H2 . . 119.5 ?
C3 C2 H2 . . 119.5 ?
C2 C3 C4 . . 116.88(16) ?
C2 C3 C3 . 2_866 121.81(19) ?
C4 C3 C3 . 2_866 121.3(2) ?
C5 C4 C3 . . 120.61(17) ?
C5 C4 H4 . . 119.7 ?
C3 C4 H4 . . 119.7 ?
N1 C5 C4 . . 120.33(16) ?
N1 C5 H5 . . 119.8 ?
C4 C5 H5 . . 119.8 ?
N2 C6 C7 . . 120.24(16) ?
N2 C6 H6 . . 119.9 ?
C7 C6 H6 . . 119.9 ?
C6 C7 C8 . . 120.07(16) ?
C6 C7 H7 . . 120.0 ?
C8 C7 H7 . . 120.0 ?
C7 C8 C9 . . 117.78(15) ?
C7 C8 C13 . 1_556 123.06(15) ?
C9 C8 C13 . 1_556 119.14(15) ?
C10 C9 C8 . . 120.69(16) ?
C10 C9 H9 . . 119.7 ?
C8 C9 H9 . . 119.7 ?
N2 C10 C9 . . 119.89(16) ?
N2 C10 H10 . . 120.1 ?
C9 C10 H10 . . 120.1 ?
N3 C11 C12 . . 120.02(16) ?
N3 C11 H11 . . 120.0 ?
C12 C11 H11 . . 120.0 ?
C11 C12 C13 . . 120.29(16) ?
C11 C12 H12 . . 119.9 ?
C13 C12 H12 . . 119.9 ?
C12 C13 C14 . . 118.11(15) ?
C12 C13 C8 . 1_554 120.50(15) ?
C14 C13 C8 . 1_554 121.35(15) ?
C15 C14 C13 . . 119.68(16) ?
C15 C14 H14 . . 120.2 ?
C13 C14 H14 . . 120.2 ?
N3 C15 C14 . . 120.67(17) ?
N3 C15 H15 . . 119.7 ?
C14 C15 H15 . . 119.7 ?
Cl1 C16 Cl2 . . 111.26(12) ?
Cl1 C16 H16A . . 109.4 ?
Cl2 C16 H16A . . 109.4 ?
Cl1 C16 H16B . . 109.4 ?
Cl2 C16 H16B . . 109.4 ?
H16A C16 H16B . . 108.0 ?

loop_
_geom_bond_atom_site_label_1
_geom_bond_atom_site_label_2
_geom_bond_site_symmetry_2
_geom_bond_distance
_geom_bond_publ_flag
Gd1 O3 . 2.3216(13) ?
Gd1 O1 . 2.3230(13) ?
Gd1 O2 . 2.3534(13) ?
Gd1 O11 . 2.4601(13) ?
Gd1 O8 . 2.4879(14) ?
Gd1 O7 . 2.4872(14) ?
Gd1 O5 . 2.4958(14) ?
Gd1 O4 . 2.4967(14) ?
Gd1 O10 . 2.4992(14) ?
Gd1 N6 . 2.9021(17) ?
Gd1 N5 . 2.9152(15) ?
Gd1 N4 . 2.9277(16) ?
O1 N1 . 1.3308(18) ?
O2 N2 . 1.3346(18) ?
O3 N3 . 1.3310(18) ?
O4 N4 . 1.277(2) ?
O5 N4 . 1.265(2) ?
O6 N4 . 1.219(2) ?
O7 N5 . 1.271(2) ?
O8 N5 . 1.271(2) ?
O9 N5 . 1.217(2) ?
O10 N6 . 1.268(2) ?
O11 N6 . 1.280(2) ?
O12 N6 . 1.215(2) ?
N1 C5 . 1.343(2) ?
N1 C1 . 1.347(2) ?
N2 C6 . 1.348(2) ?
N2 C10 . 1.352(2) ?
N3 C11 . 1.343(2) ?
N3 C15 . 1.349(2) ?
C1 C2 . 1.378(3) ?
C1 H1 . 0.9500 ?
C2 C3 . 1.395(2) ?
C2 H2 . 0.9500 ?
C3 C4 . 1.398(2) ?
C3 C3 2_866 1.481(3) ?
C4 C5 . 1.379(2) ?
C4 H4 . 0.9500 ?
C5 H5 . 0.9500 ?
C6 C7 . 1.384(2) ?
C6 H6 . 0.9500 ?
C7 C8 . 1.394(2) ?
C7 H7 . 0.9500 ?
C8 C9 . 1.396(2) ?
C8 C13 1_556 1.479(2) ?
C9 C10 . 1.376(2) ?
C9 H9 . 0.9500 ?
C10 H10 . 0.9500 ?
C11 C12 . 1.379(2) ?
C11 H11 . 0.9500 ?
C12 C13 . 1.391(2) ?
C12 H12 . 0.9500 ?
C13 C14 . 1.394(2) ?
C13 C8 1_554 1.479(2) ?
C14 C15 . 1.374(3) ?
C14 H14 . 0.9500 ?
C15 H15 . 0.9500 ?
C16 Cl1 . 1.766(2) ?
C16 Cl2 . 1.774(2) ?
C16 H16A . 0.9900 ?
C16 H16B . 0.9900 ?

loop_
_geom_hbond_atom_site_label_D
_geom_hbond_atom_site_label_H
_geom_hbond_atom_site_label_A
_geom_hbond_site_symmetry_A
_geom_hbond_distance_DH
_geom_hbond_distance_HA
_geom_hbond_distance_DA
_geom_hbond_angle_DHA
C5 H5 O7 1_655 0.95 2.41 3.082(2) 127.3
C9 H9 O9 2_677 0.95 2.57 3.287(2) 132.0
C12 H12 O2 2_776 0.95 2.43 3.300(2) 151.9
C16 H16B O12 2_677 0.99 2.43 3.246(3) 139.2
C16 H16A O8 . 0.99 2.56 3.302(3) 131.9
C16 H16A O9 . 0.99 2.50 3.084(3) 117.2
